data_2100453
loop_
_publ_author_name
'E. G. Moshopoulou'
'R. M. Ibberson'
'J. L. Sarrao'
'J. D. Thompson'
'Z. Fisk'

_publ_section_title
;
 Structure of Ce~2~RhIn~8~: an example of complementary use of
 high-resolution neutron powder diffraction and reciprocal-space
 mapping to study complex materials
;
_journal_issue 2
_journal_name_full 'Acta Crystallographica Section B'
_journal_page_first 173
_journal_page_last 189
_journal_paper_doi 10.1107/S0108768106003314
_journal_volume 62
_journal_year 2006
_chemical_formula_sum 'Ce1.86 In8 Rh'
_chemical_formula_weight 1282.752
_chemical_name_systematic ' ?'
_space_group_IT_number 123
_symmetry_cell_setting tetragonal
_symmetry_space_group_name_Hall '-P 4 2'
_symmetry_space_group_name_H-M 'P 4/m m m'
_cell_angle_alpha 90.0
_cell_angle_beta 90.0
_cell_angle_gamma 90.0
_cell_formula_units_Z 1
_cell_length_a 4.66516(4)
_cell_length_b 4.66516
_cell_length_c 12.23763(21)
_cell_volume 266.336(5)
_pd_block_id 2005-01-09T08:34|CE2RHIN8_RT_HRP23988_phase1|Moshopoulou||
_pd_phase_name Ce2RhIn8
_pd_proc_ls_pref_orient_corr
;   Spherical Harmonic ODF
 PHASE 4 spherical harmonic order= 12
 The sample symmetry is: cylindrical (fiber texture)
 Index =  2  0  0   Coeff=    0.3019
 Index =  4  0  0   Coeff=   -0.4322
 Index =  4  0  4   Coeff=    0.1082
 Index =  6  0  0   Coeff=    0.5795
 Index =  6  0  4   Coeff=    0.1574
 Index =  8  0  0   Coeff=   -0.0404
 Index =  8  0  4   Coeff=    0.3771
 Index =  8  0  8   Coeff=   -0.2692
 Index = 10  0  0   Coeff=   -1.4613
 Index = 10  0  4   Coeff=   -0.2890
 Index = 10  0  8   Coeff=   -0.1564
 Index = 12  0  0   Coeff=    1.2912
 Index = 12  0  4   Coeff=    0.8579
 Index = 12  0  8   Coeff=    0.1515
 Index = 12  0 12   Coeff=   -0.4740
;
_cod_data_source_file ws5027.cif
_cod_data_source_block CE2RHIN8_RT_HRP23988_phase_1
_cod_original_cell_volume 266.336(4)
_cod_original_formula_sum 'Ce1.86 In8 Rh1.0'
_cod_database_code 2100453

loop_
_symmetry_equiv_pos_site_id
_symmetry_equiv_pos_as_xyz
1 +x,+y,+z
2 -y,+x,+z
3 -x,-y,+z
4 +y,-x,+z
5 -x,+y,+z
6 -y,-x,+z
7 +x,-y,+z
8 +y,+x,+z
-1 -x,-y,-z
-2 +y,-x,-z
-3 +x,+y,-z
-4 -y,+x,-z
-5 +x,-y,-z
-6 +y,+x,-z
-7 -x,+y,-z
-8 -y,-x,-z

loop_
_atom_site_aniso_label
_atom_site_aniso_U_11
_atom_site_aniso_U_12
_atom_site_aniso_U_13
_atom_site_aniso_U_22
_atom_site_aniso_U_23
_atom_site_aniso_U_33
CE1 0.0095(27) 0.0 0.0 0.0095(27) 0.0 0.008(4)
RH2 0.022(4) 0.0 0.0 0.022(4) 0.0 0.040(8)
IN3 0.0288(33) 0.0 0.0 0.0115(34) 0.0 0.0206(33)
IN4 0.040(5) 0.0 0.0 0.008(4) 0.0 0.017(4)
IN5 0.0193(33) 0.0 0.0 0.0193(33) 0.0 0.038(5)

loop_
_atom_site_type_symbol
_atom_site_label
_atom_site_fract_x
_atom_site_fract_y
_atom_site_fract_z
_atom_site_occupancy
_atom_site_thermal_displace_type
_atom_site_U_iso_or_equiv
_atom_site_symmetry_multiplicity
Ce CE1 0.0 0.0 0.30662(34) 0.929(30) Uani 0.00908 2
Rh RH2 0.0 0.0 0.0 1.0(0) Uani 0.02786 1
In IN3 0.0 0.5 0.11806(30) 1.0 Uani 0.02032 4
In IN4 0.0 0.5 0.5 1.0 Uani 0.02168 2
In IN5 0.5 0.5 0.3037(5) 1.0 Uani 0.02557 2

loop_
_atom_type_symbol
_atom_type_number_in_cell
Ce 1.858
Rh 1.009
In 8.0

loop_
_pd_block_diffractogram_id
2005-01-09T08:34|CE2RHIN8_RT_HRP23988_H_01|Moshopoulou|HRPD
